data_7135028
loop_
_publ_author_name
'Wieneke, Jan'
'Cirigliano, Francesco'
'Schorpp, Marcel'

_publ_section_title
;
 A diazadiphospholenium cation featuring a reactive P&#xe006;P bond:
 synthesis and reversible main-group bond activation.
;
_journal_issue 90
_journal_name_full 'Chemical communications (Cambridge, England)'
_journal_page_first 17601
_journal_page_last 17604
_journal_paper_doi 10.1039/d5cc04820f
_journal_volume 61
_journal_year 2025
_chemical_formula_moiety 'C64 H82 N4 P4, C4 H10 O'
_chemical_formula_sum 'C68 H92 N4 O P4'
_chemical_formula_weight 1105.33
_space_group_crystal_system monoclinic
_space_group_IT_number 7
_space_group_name_Hall 'P -2yc'
_space_group_name_H-M_alt 'P 1 c 1'
_atom_sites_solution_hydrogens geom
_atom_sites_solution_primary dual
_audit_creation_date 2025-07-10
_audit_creation_method
;
Olex2 1.5
(compiled 2025.05.31 svn.r86d253d1 for OlexSys, GUI svn.r7254)
;
_audit_update_record
;
2025-08-13 deposited with the CCDC.	2025-09-29 downloaded from the CCDC.
;
_cell_angle_alpha 90
_cell_angle_beta 99.9045(5)
_cell_angle_gamma 90
_cell_formula_units_Z 2
_cell_length_a 9.94331(6)
_cell_length_b 17.65986(11)
_cell_length_c 18.49899(10)
_cell_measurement_reflns_used 31105
_cell_measurement_temperature 123.00(10)
_cell_measurement_theta_max 74.4230
_cell_measurement_theta_min 2.5000
_cell_volume 3199.96(3)
_computing_cell_refinement 'CrysAlisPro 1.171.43.143a (Rigaku OD, 2024)'
_computing_data_collection 'CrysAlisPro system (CCD 43.144a 64-bit (release 23-01-2025))'
_computing_data_reduction 'CrysAlisPro 1.171.43.143a (Rigaku OD, 2024)'
_computing_molecular_graphics 'Olex2 1.5 (Dolomanov et al., 2009)'
_computing_publication_material 'Olex2 1.5 (Dolomanov et al., 2009)'
_computing_structure_refinement 'SHELXL 2019/3 (Sheldrick, 2015)'
_computing_structure_solution 'SHELXT 2018/2 (Sheldrick, 2018)'
_diffrn_ambient_environment N~2~
_diffrn_ambient_temperature 123.00(10)
_diffrn_detector 'Hybrid Pixel Array Detector'
_diffrn_detector_area_resol_mean 10.0000
_diffrn_detector_type 'HyPix-Arc 150'
_diffrn_measured_fraction_theta_full 0.999
_diffrn_measured_fraction_theta_max 0.985
_diffrn_measurement_details
;
List of Runs (angles in degrees, time in seconds):

  # Type    Start    End  Width  t~exp~   \w     \q     \k     \f   Frames
#--------------------------------------------------------------------------
  1  \w     44.00  70.00   0.50    0.32    --   63.06-150.00-133.00   52
  2  \w     54.00  79.00   0.50    0.32    --   75.94-150.00-133.00   50
  3  \w     55.00  88.00   0.50    0.32    --   63.06-123.00  28.00   66
  4  \w     32.00  71.00   0.50    0.32    --   63.06 -95.00 -60.00   78
  5  \w     44.00  69.00   0.50    0.32    --   75.94-123.00  28.00   50
  6  \w     27.00  66.00   0.50    0.32    --   63.06 -95.00 120.00   78
  7  \w     54.00 114.00   0.50    0.32    --   79.75  -1.00  22.22  120
  8  \w     52.00  77.00   0.50    0.32    --   79.75  -4.00 156.16   50
  9  \w     42.00  77.00   0.50    0.32    --   79.75  -4.00 -79.03   70
 10  \w     43.00  82.00   0.50    0.32    --   79.75  -4.00-168.53   78
 11  \w     64.00  89.00   0.50    0.32    --   75.67 150.00 -88.00   50
 12  \w     62.00  87.00   0.50    0.32    --   75.94 150.00 -88.00   50
 13  \w     50.00  78.00   0.50    0.32    --   79.75  -4.00 -35.34   56
 14  \w     80.00 119.00   0.50    0.32    --   79.75  23.00   9.62   78
 15  \w     66.00  99.00   0.50    0.32    --   79.75  22.00  79.89   66
 16  \w     66.00  97.00   0.50    0.32    --   79.75  21.00 172.99   62
 17  \w     53.00  79.00   0.50    0.32    --   79.75  19.00 165.53   52
 18  \w    101.00 126.00   0.50    0.32    --   79.75  19.00 165.53   50
 19  \w     80.00 120.00   0.50    0.32    --   79.75  20.00 102.01   80
 20  \w     90.00 115.00   0.50    0.32    --   79.75  22.00-175.85   50
 21  \w     32.00 102.00   0.50    0.32    --   63.06  15.00 -90.00  140
 22  \w    -91.00 -66.00   0.50    0.32    --  -63.65 150.00 -88.00   50
 23  \w    -83.00 -57.00   0.50    0.32    --  -73.72 150.00 -88.00   52
 24  \w    -79.00 -54.00   0.50    0.32    --  -76.59 150.00 -88.00   50
 25  \w   -113.00 -78.00   0.50    0.32    --  -78.25 136.00 -36.56   70
 26  \w   -116.00 -75.00   0.50    0.32    --  -78.25 141.00 -49.11   82
 27  \w    -82.00 -56.00   0.50    0.32    --  -78.25 135.00  14.61   52
 28  \w    -71.00 -46.00   0.50    0.32    --  -78.25 129.00  11.47   50
 29  \w   -108.00 -81.00   0.50    0.32    --  -78.25 129.00  11.47   54
 30  \w   -110.00 -84.00   0.50    0.32    --  -78.25 132.00  42.38   52
 31  \w   -117.00 -74.00   0.50    0.32    --  -78.25 143.00  53.45   86
 32  \w   -106.00 -80.00   0.50    0.32    --  -78.25 128.00  89.94   52
 33  \w    -93.00 -68.00   0.50    0.32    --  -78.25 137.00 109.68   50
 34  \w   -100.00 -52.00   0.50    0.32    --  -73.72 125.00   0.00   96
 35  \w    -84.00 -46.00   0.50    0.32    --  -78.25 123.00  -1.26   76
 36  \w    -82.00 -56.00   0.50    0.32    --  -76.59 123.00 108.00   52
 37  \w    -90.00 -65.00   0.50    0.32    --  -73.72 123.00 108.00   50
 38  \w    -82.00 -57.00   0.50    0.32    --  -63.65 123.00 108.00   50
 39  \w    -77.00 -51.00   0.50    0.32    --  -78.25 116.00  74.87   52
 40  \w   -100.00 -57.00   0.50    0.32    --  -78.25 123.00   6.12   86
 41  \w    -73.00 -48.00   0.50    0.32    --  -78.25 121.00 -14.56   50
 42  \w    -89.00 -24.00   0.50    0.32    --  -63.65 125.00-150.00  130
 43  \w    -83.00 -55.00   0.50    0.32    --  -78.25 102.00-168.68   56
 44  \w    -87.00 -61.00   0.50    0.32    --  -78.25 117.00-138.72   52
 45  \w    -81.00 -56.00   0.50    0.32    --  -78.25  98.00 -16.60   50
 46  \w    -76.00 -41.00   0.50    0.32    --  -78.25  98.00 153.65   70
 47  \w    -80.00 -50.00   0.50    0.32    --  -78.25  87.00  88.44   60
 48  \w    -63.00 -38.00   0.50    0.32    --  -78.25  64.00   1.77   50
 49  \w    -67.00 -38.00   0.50    0.32    --  -78.25  63.00 -22.58   58
 50  \w    -62.00 -36.00   0.50    0.32    --  -78.25  57.00 175.02   52
 51  \w    -67.00 -41.00   0.50    0.32    --  -73.72   0.00 -30.00   52
 52  \w   -110.00 -73.00   0.50    0.32    --  -73.72   0.00 -30.00   74
 53  \w   -111.00 -86.00   0.50    0.32    --  -78.25 -87.00  99.29   50
 54  \w   -114.00 -89.00   0.50    0.32    --  -78.25 -90.00-107.75   50
 55  \w   -110.00 -85.00   0.50    0.32    --  -76.59-150.00-133.00   50
 56  \w   -102.00 -56.00   0.50    0.32    --  -63.65-150.00-133.00   92
;
_diffrn_measurement_device 'four-circle diffractometer'
_diffrn_measurement_device_type 'XtaLAB Synergy R, DW system, HyPix-Arc 150'
_diffrn_measurement_method '\w scans'
_diffrn_orient_matrix_type 'CrysAlisPro convention (1999,Acta A55,543-557)'
_diffrn_orient_matrix_UB_11 0.0878361000
_diffrn_orient_matrix_UB_12 0.0312010000
_diffrn_orient_matrix_UB_13 0.0704501000
_diffrn_orient_matrix_UB_21 -0.0455859000
_diffrn_orient_matrix_UB_22 0.0810793000
_diffrn_orient_matrix_UB_23 -0.0232279000
_diffrn_orient_matrix_UB_31 -0.1222003000
_diffrn_orient_matrix_UB_32 -0.0079609000
_diffrn_orient_matrix_UB_33 0.0405777000
_diffrn_radiation_monochromator mirror
_diffrn_radiation_probe x-ray
_diffrn_radiation_type 'Cu K\a'
_diffrn_radiation_wavelength 1.54184
_diffrn_reflns_av_R_equivalents 0.0287
_diffrn_reflns_av_unetI/netI 0.0243
_diffrn_reflns_Laue_measured_fraction_full 0.999
_diffrn_reflns_Laue_measured_fraction_max 0.985
_diffrn_reflns_limit_h_max 10
_diffrn_reflns_limit_h_min -12
_diffrn_reflns_limit_k_max 21
_diffrn_reflns_limit_k_min -22
_diffrn_reflns_limit_l_max 23
_diffrn_reflns_limit_l_min -22
_diffrn_reflns_number 49828
_diffrn_reflns_point_group_measured_fraction_full 0.818
_diffrn_reflns_point_group_measured_fraction_max 0.791
_diffrn_reflns_theta_full 67.684
_diffrn_reflns_theta_max 75.080
_diffrn_reflns_theta_min 2.502
_diffrn_source 'Rotating-anode X-ray tube'
_diffrn_source_type 'Rigaku (Cu) X-ray Source'
_exptl_absorpt_coefficient_mu 1.418
_exptl_absorpt_correction_T_max 0.805
_exptl_absorpt_correction_T_min 0.378
_exptl_absorpt_correction_type gaussian
_exptl_absorpt_process_details
;
CrysAlisPro 1.171.43.143a (Rigaku Oxford Diffraction, 2024)
Numerical absorption correction based on gaussian integration over
a multifaceted crystal model
Empirical absorption correction using spherical harmonics,
implemented in SCALE3 ABSPACK scaling algorithm.
;
_exptl_crystal_colour colourless
_exptl_crystal_colour_primary colourless
_exptl_crystal_density_diffrn 1.147
_exptl_crystal_description block
_exptl_crystal_F_000 1192
_exptl_crystal_size_max 0.17
_exptl_crystal_size_mid 0.12
_exptl_crystal_size_min 0.09
_refine_diff_density_max 0.292
_refine_diff_density_min -0.190
_refine_diff_density_rms 0.033
_refine_ls_abs_structure_details
;
 Flack x determined using 3674 quotients [(I+)-(I-)]/[(I+)+(I-)]
 (Parsons, Flack and Wagner, Acta Cryst. B69 (2013) 249-259).
;
_refine_ls_abs_structure_Flack 0.018(9)
_refine_ls_extinction_method none
_refine_ls_goodness_of_fit_ref 1.032
_refine_ls_hydrogen_treatment constr
_refine_ls_matrix_type full
_refine_ls_number_parameters 735
_refine_ls_number_reflns 10438
_refine_ls_number_restraints 21
_refine_ls_restrained_S_all 1.043
_refine_ls_R_factor_all 0.0308
_refine_ls_R_factor_gt 0.0299
_refine_ls_shift/su_max 0.001
_refine_ls_shift/su_mean 0.000
_refine_ls_structure_factor_coef Fsqd
_refine_ls_weighting_details 'w=1/[\s^2^(Fo^2^)+(0.0480P)^2^+0.6187P] where P=(Fo^2^+2Fc^2^)/3'
_refine_ls_weighting_scheme calc
_refine_ls_wR_factor_gt 0.0784
_refine_ls_wR_factor_ref 0.0790
_reflns_Friedel_coverage 0.604
_reflns_Friedel_fraction_full 0.635
_reflns_Friedel_fraction_max 0.597
_reflns_number_gt 10155
_reflns_number_total 10438
_reflns_threshold_expression 'I > 2\s(I)'
_cod_data_source_file d5cc04820f2.cif
_cod_data_source_block jw161
_cod_depositor_comments 'Adding full bibliography for 7135028--7135034.cif.'
_cod_database_code 7135028
_shelx_shelxl_version_number 2019/3
_chemical_oxdiff_formula 'C H N P'
_shelx_space_group_comment
;
The symmetry employed for this shelxl refinement is uniquely defined
by the following loop, which should always be used as a source of
symmetry information in preference to the above space-group names.
They are only intended as comments.
;
_cell_oxdiff_angle_alpha 89.9225(12)
_cell_oxdiff_angle_beta 99.9106(13)
_cell_oxdiff_angle_gamma 90.0846(14)
_cell_oxdiff_length_a 9.94559(18)
_cell_oxdiff_length_b 17.6590(3)
_cell_oxdiff_length_c 18.4960(2)
_cell_oxdiff_measurement_reflns_used 31105
_cell_oxdiff_volume 3199.96(9)
_shelx_estimated_absorpt_t_max 0.883
_shelx_estimated_absorpt_t_min 0.795
_olex2_refinement_description
;
1. Fixed Uiso
 At 1.2 times of:
  All C(H) groups, All C(H,H) groups
 At 1.5 times of:
  All C(H,H,H) groups
2. Restrained distances
 C15-C16 \\sim C15-C16B \\sim C15-C17 \\sim C15-C17B
 with sigma of 0.02
 C15-C16 \\sim C15-C17
 with sigma of 0.02
 C16-C17 \\sim C16B-C17B
 with sigma of 0.04
3. Uiso/Uaniso restraints and constraints
C16 \\sim C17B \\sim C17 \\sim C16B \\sim C15: within 1A with sigma of 0.02 and
sigma for terminal atoms of 0.01 within 1A
4. Others
 Sof(H15A)=Sof(C16B)=Sof(H16D)=Sof(H16E)=Sof(H16F)=Sof(C17B)=Sof(H17D)=
 Sof(H17E)=Sof(H17F)=1-FVAR(1)
 Sof(H15)=Sof(C16)=Sof(H16A)=Sof(H16B)=Sof(H16C)=Sof(C17)=Sof(H17A)=Sof(H17B)=
 Sof(H17C)=FVAR(1)
5.a Ternary CH refined with riding coordinates:
 C30(H30), C27(H27), C50(H50), C59(H59), C18(H18), C15(H15A), C15(H15),
 C47(H47), C62(H62)
5.b Secondary CH2 refined with riding coordinates:
 C65(H65A,H65B), C67(H67A,H67B)
5.c Aromatic/amide H refined with riding coordinates:
 C35(H35), C36(H36), C39(H39), C38(H38), C6(H6), C3(H3), C7(H7), C23(H23),
 C13(H13), C12(H12), C25(H25), C4(H4), C11(H11), C45(H45), C24(H24), C44(H44),
 C43(H43), C55(H55), C56(H56), C57(H57)
5.d Idealised Me refined as rotating group:
 C20(H20A,H20B,H20C), C28(H28A,H28B,H28C), C60(H60A,H60B,H60C), C31(H31A,H31B,
 H31C), C32(H32A,H32B,H32C), C29(H29A,H29B,H29C), C40(H40A,H40B,H40C), C8(H8A,
 H8B,H8C), C63(H63A,H63B,H63C), C48(H48A,H48B,H48C), C64(H64A,H64B,H64C),
 C51(H51A,H51B,H51C), C19(H19A,H19B,H19C), C61(H61A,H61B,H61C), C49(H49A,H49B,
 H49C), C16(H16A,H16B,H16C), C52(H52A,H52B,H52C), C68(H68A,H68B,H68C), C66(H66A,
 H66B,H66C), C17(H17A,H17B,H17C), C16B(H16D,H16E,H16F), C17B(H17D,H17E,H17F)
;
_olex2_submission_special_instructions 'No special instructions were received'
_oxdiff_exptl_absorpt_empirical_details
;
Empirical correction (ABSPACK) includes:
- Absorption correction using spherical harmonics
- Frame scaling
;
_oxdiff_exptl_absorpt_empirical_full_max 1.497
_oxdiff_exptl_absorpt_empirical_full_min 0.777

loop_
_space_group_symop_operation_xyz
'x, y, z'
'x, -y, z+1/2'

loop_
_atom_site_label
_atom_site_type_symbol
_atom_site_fract_x
_atom_site_fract_y
_atom_site_fract_z
_atom_site_U_iso_or_equiv
_atom_site_adp_type
_atom_site_occupancy
_atom_site_site_symmetry_order
_atom_site_calc_flag
_atom_site_refinement_flags_posn
_atom_site_refinement_flags_adp
_atom_site_refinement_flags_occupancy
_atom_site_disorder_assembly
_atom_site_disorder_group
P1 P 0.32165(6) 0.78492(3) 0.57614(3) 0.02326(12) Uani 1 1 d . . . . .
P2 P 0.48686(6) 0.69860(3) 0.60525(3) 0.02533(13) Uani 1 1 d . . . . .
P3 P 0.42079(6) 0.68045(3) 0.48589(3) 0.02408(13) Uani 1 1 d . . . . .
P4 P 0.51075(6) 0.79084(3) 0.52795(3) 0.02668(13) Uani 1 1 d . . . . .
N3 N 0.5530(2) 0.62615(11) 0.45999(10) 0.0230(4) Uani 1 1 d . . . . .
N1 N 0.3491(2) 0.84143(11) 0.65563(10) 0.0216(4) Uani 1 1 d . . . . .
N2 N 0.3016(2) 0.93420(11) 0.57149(10) 0.0224(4) Uani 1 1 d . . . . .
N4 N 0.4938(2) 0.69398(11) 0.35583(11) 0.0243(4) Uani 1 1 d . . . . .
C37 C 0.7124(3) 0.45165(13) 0.27035(12) 0.0255(5) Uani 1 1 d . . . . .
C35 C 0.5539(3) 0.50021(13) 0.34476(13) 0.0266(5) Uani 1 1 d . . . . .
H35 H 0.480081 0.491369 0.370123 0.032 Uiso 1 1 calc R U . . .
C33 C 0.5540(2) 0.63463(12) 0.38491(12) 0.0222(4) Uani 1 1 d . . . . .
C36 C 0.6036(3) 0.44125(14) 0.30664(14) 0.0289(5) Uani 1 1 d . . . . .
H36 H 0.561565 0.392858 0.305626 0.035 Uiso 1 1 calc R U . . .
C34 C 0.6121(2) 0.57190(12) 0.34581(12) 0.0221(4) Uani 1 1 d . . . . .
C39 C 0.7176(3) 0.58351(13) 0.30667(13) 0.0265(5) Uani 1 1 d . . . . .
H39 H 0.755127 0.632759 0.304462 0.032 Uiso 1 1 calc R U . . .
C2 C 0.2904(2) 0.96844(12) 0.70045(12) 0.0214(4) Uani 1 1 d . . . . .
C1 C 0.3154(2) 0.91752(12) 0.64021(12) 0.0207(4) Uani 1 1 d . . . . .
C38 C 0.7687(3) 0.52394(14) 0.27078(13) 0.0287(5) Uani 1 1 d . . . . .
H38 H 0.843439 0.532559 0.246027 0.034 Uiso 1 1 calc R U . . .
C6 C 0.1868(3) 0.99303(14) 0.80716(13) 0.0288(5) Uani 1 1 d . . . . .
H6 H 0.136448 0.974939 0.842849 0.035 Uiso 1 1 calc R U . . .
C5 C 0.2288(3) 1.06847(14) 0.80923(13) 0.0276(5) Uani 1 1 d . . . . .
C3 C 0.3297(2) 1.04478(13) 0.70104(13) 0.0237(5) Uani 1 1 d . . . . .
H3 H 0.377399 1.063232 0.664335 0.028 Uiso 1 1 calc R U . . .
C22 C 0.5454(2) 0.83497(13) 0.75679(13) 0.0240(5) Uani 1 1 d . . . . .
C7 C 0.2176(3) 0.94408(13) 0.75371(13) 0.0250(5) Uani 1 1 d . . . . .
H7 H 0.188275 0.892875 0.753562 0.030 Uiso 1 1 calc R U . . .
C53 C 0.6573(3) 0.58246(13) 0.50605(12) 0.0254(5) Uani 1 1 d . . . . .
C54 C 0.7936(3) 0.60817(14) 0.51764(13) 0.0284(5) Uani 1 1 d . . . . .
C9 C 0.2531(2) 1.00447(13) 0.53997(12) 0.0219(5) Uani 1 1 d . . . . .
C23 C 0.6027(3) 0.80721(14) 0.82609(14) 0.0284(5) Uani 1 1 d . . . . .
H23 H 0.692685 0.822028 0.847377 0.034 Uiso 1 1 calc R U . . .
C30 C 0.6323(3) 0.88564(14) 0.71652(14) 0.0273(5) Uani 1 1 d . . . . .
H30 H 0.579586 0.896635 0.666553 0.033 Uiso 1 1 calc R U . . .
C13 C 0.2973(3) 1.11427(14) 0.47024(13) 0.0278(5) Uani 1 1 d . . . . .
H13 H 0.357962 1.143637 0.447238 0.033 Uiso 1 1 calc R U . . .
C10 C 0.1174(2) 1.02793(13) 0.53725(13) 0.0249(5) Uani 1 1 d . . . . .
C26 C 0.3380(2) 0.76295(12) 0.76433(12) 0.0228(5) Uani 1 1 d . . . . .
O1 O 0.9964(3) 0.36756(18) 0.48147(17) 0.0790(10) Uani 1 1 d . . . . .
C27 C 0.1951(3) 0.73449(13) 0.73346(13) 0.0265(5) Uani 1 1 d . . . . .
H27 H 0.159735 0.764435 0.688305 0.032 Uiso 1 1 calc R U . . .
C12 C 0.1654(3) 1.13966(14) 0.46945(13) 0.0293(5) Uani 1 1 d . . . . .
H12 H 0.136227 1.186554 0.446905 0.035 Uiso 1 1 calc R U . . .
C25 C 0.4004(3) 0.73661(13) 0.83327(13) 0.0267(5) Uani 1 1 d . . . . .
H25 H 0.352069 0.702806 0.859480 0.032 Uiso 1 1 calc R U . . .
C4 C 0.2994(3) 1.09357(13) 0.75498(13) 0.0269(5) Uani 1 1 d . . . . .
H4 H 0.327380 1.145001 0.754834 0.032 Uiso 1 1 calc R U . . .
C46 C 0.5575(3) 0.75282(14) 0.24772(14) 0.0289(5) Uani 1 1 d . . . . .
C20 C -0.0984(3) 0.95348(17) 0.50933(17) 0.0384(6) Uani 1 1 d . . . . .
H20A H -0.141570 0.996234 0.480483 0.058 Uiso 1 1 calc R U . . .
H20B H -0.167283 0.925952 0.530991 0.058 Uiso 1 1 calc R U . . .
H20C H -0.057523 0.919366 0.477368 0.058 Uiso 1 1 calc R U . . .
C11 C 0.0766(3) 1.09614(14) 0.50179(14) 0.0289(5) Uani 1 1 d . . . . .
H11 H -0.014643 1.113047 0.499872 0.035 Uiso 1 1 calc R U . . .
C45 C 0.5233(3) 0.77063(15) 0.17371(15) 0.0342(6) Uani 1 1 d . . . . .
H45 H 0.584209 0.800521 0.151340 0.041 Uiso 1 1 calc R U . . .
C41 C 0.4670(3) 0.70681(13) 0.27897(13) 0.0254(5) Uani 1 1 d . . . . .
C28 C 0.1990(3) 0.65052(15) 0.71147(16) 0.0346(6) Uani 1 1 d . . . . .
H28A H 0.257724 0.644574 0.674397 0.052 Uiso 1 1 calc R U . . .
H28B H 0.106412 0.633394 0.691244 0.052 Uiso 1 1 calc R U . . .
H28C H 0.235324 0.620166 0.754789 0.052 Uiso 1 1 calc R U . . .
C24 C 0.5315(3) 0.75887(14) 0.86413(13) 0.0297(5) Uani 1 1 d . . . . .
H24 H 0.571952 0.740861 0.911258 0.036 Uiso 1 1 calc R U . . .
C50 C 0.2415(3) 0.63474(15) 0.27144(14) 0.0336(6) Uani 1 1 d . . . . .
H50 H 0.281478 0.625519 0.324089 0.040 Uiso 1 1 calc R U . . .
C60 C 0.4697(4) 0.40050(15) 0.50036(16) 0.0414(7) Uani 1 1 d . . . . .
H60A H 0.509619 0.396480 0.455633 0.062 Uiso 1 1 calc R U . . .
H60B H 0.373882 0.384589 0.489875 0.062 Uiso 1 1 calc R U . . .
H60C H 0.520128 0.367818 0.538484 0.062 Uiso 1 1 calc R U . . .
C59 C 0.4782(3) 0.48336(14) 0.52727(14) 0.0326(6) Uani 1 1 d . . . . .
H59 H 0.419256 0.515047 0.489693 0.039 Uiso 1 1 calc R U . . .
C21 C 0.4113(2) 0.81331(12) 0.72685(12) 0.0213(4) Uani 1 1 d . . . . .
C44 C 0.4024(3) 0.74576(15) 0.13179(14) 0.0370(6) Uani 1 1 d . . . . .
H44 H 0.380474 0.759090 0.081384 0.044 Uiso 1 1 calc R U . . .
C18 C 0.0130(3) 0.98302(15) 0.57059(15) 0.0308(5) Uani 1 1 d . . . . .
H18 H 0.060524 0.938286 0.596538 0.037 Uiso 1 1 calc R U . . .
C14 C 0.3423(3) 1.04639(14) 0.50419(12) 0.0253(5) Uani 1 1 d . . . . .
C31 C 0.7653(3) 0.84581(16) 0.70765(17) 0.0356(6) Uani 1 1 d . . . . .
H31A H 0.813431 0.876161 0.675820 0.053 Uiso 1 1 calc R U . . .
H31B H 0.744375 0.795799 0.685602 0.053 Uiso 1 1 calc R U . . .
H31C H 0.823127 0.839976 0.755863 0.053 Uiso 1 1 calc R U . . .
C43 C 0.3138(3) 0.70156(15) 0.16343(14) 0.0337(6) Uani 1 1 d . . . . .
H43 H 0.230848 0.684950 0.134392 0.040 Uiso 1 1 calc R U . . .
C32 C 0.6642(3) 0.96095(14) 0.75702(16) 0.0338(6) Uani 1 1 d . . . . .
H32A H 0.722985 0.951645 0.804402 0.051 Uiso 1 1 calc R U . . .
H32B H 0.578953 0.984655 0.765113 0.051 Uiso 1 1 calc R U . . .
H32C H 0.711186 0.994691 0.727441 0.051 Uiso 1 1 calc R U . . .
C29 C 0.0953(3) 0.74436(15) 0.78740(15) 0.0324(6) Uani 1 1 d . . . . .
H29A H 0.123382 0.711818 0.830248 0.049 Uiso 1 1 calc R U . . .
H29B H 0.003145 0.730218 0.763255 0.049 Uiso 1 1 calc R U . . .
H29C H 0.095545 0.797343 0.803166 0.049 Uiso 1 1 calc R U . . .
C58 C 0.6227(3) 0.51370(14) 0.53674(13) 0.0291(5) Uani 1 1 d . . . . .
C15 C 0.4878(3) 1.01953(16) 0.50423(14) 0.0329(6) Uani 1 1 d D . . . .
H15A H 0.504721 0.972500 0.534550 0.039 Uiso 0.562(19) 1 calc R U P A 2
H15 H 0.482427 0.963682 0.512216 0.039 Uiso 0.438(19) 1 calc R U P A 1
C42 C 0.3437(3) 0.68074(14) 0.23738(14) 0.0285(5) Uani 1 1 d . . . . .
C40 C 0.7699(3) 0.38764(15) 0.23149(15) 0.0330(6) Uani 1 1 d . . . . .
H40A H 0.743880 0.339232 0.251034 0.050 Uiso 1 1 calc R U . . .
H40B H 0.869604 0.391666 0.239275 0.050 Uiso 1 1 calc R U . . .
H40C H 0.733521 0.390323 0.178837 0.050 Uiso 1 1 calc R U . . .
C8 C 0.2003(3) 1.12103(16) 0.86907(15) 0.0393(7) Uani 1 1 d . . . . .
H8A H 0.103224 1.134547 0.860362 0.059 Uiso 1 1 calc R U . . .
H8B H 0.255418 1.167012 0.869027 0.059 Uiso 1 1 calc R U . . .
H8C H 0.223601 1.095673 0.916702 0.059 Uiso 1 1 calc R U . . .
C55 C 0.8939(3) 0.56237(16) 0.55748(15) 0.0361(6) Uani 1 1 d . . . . .
H55 H 0.986504 0.578205 0.564350 0.043 Uiso 1 1 calc R U . . .
C63 C 0.8794(3) 0.73717(17) 0.55717(17) 0.0405(7) Uani 1 1 d . . . . .
H63A H 0.804355 0.741666 0.585030 0.061 Uiso 1 1 calc R U . . .
H63B H 0.901468 0.787316 0.539781 0.061 Uiso 1 1 calc R U . . .
H63C H 0.959816 0.716088 0.588832 0.061 Uiso 1 1 calc R U . . .
C48 C 0.6469(3) 0.85103(15) 0.34207(16) 0.0369(6) Uani 1 1 d . . . . .
H48A H 0.728328 0.868061 0.375743 0.055 Uiso 1 1 calc R U . . .
H48B H 0.577671 0.834160 0.370352 0.055 Uiso 1 1 calc R U . . .
H48C H 0.610416 0.892959 0.309878 0.055 Uiso 1 1 calc R U . . .
C47 C 0.6850(3) 0.78510(15) 0.29547(16) 0.0333(6) Uani 1 1 d . . . . .
H47 H 0.724460 0.744176 0.330086 0.040 Uiso 1 1 calc R U . . .
C64 C 0.9535(3) 0.6788(2) 0.44717(18) 0.0482(8) Uani 1 1 d . . . . .
H64A H 1.037035 0.662882 0.479791 0.072 Uiso 1 1 calc R U . . .
H64B H 0.968337 0.728356 0.425963 0.072 Uiso 1 1 calc R U . . .
H64C H 0.930117 0.641607 0.407725 0.072 Uiso 1 1 calc R U . . .
C51 C 0.2127(3) 0.55792(17) 0.23409(18) 0.0427(7) Uani 1 1 d . . . . .
H51A H 0.172360 0.565500 0.182418 0.064 Uiso 1 1 calc R U . . .
H51B H 0.148914 0.529377 0.258612 0.064 Uiso 1 1 calc R U . . .
H51C H 0.298203 0.529574 0.237268 0.064 Uiso 1 1 calc R U . . .
C19 C -0.0456(3) 1.03024(16) 0.62700(15) 0.0349(6) Uani 1 1 d . . . . .
H19A H 0.028523 1.046155 0.666041 0.052 Uiso 1 1 calc R U . . .
H19B H -0.111567 0.999813 0.648146 0.052 Uiso 1 1 calc R U . . .
H19C H -0.091295 1.075061 0.603027 0.052 Uiso 1 1 calc R U . . .
C61 C 0.4217(4) 0.48833(17) 0.59929(17) 0.0442(7) Uani 1 1 d . . . . .
H61A H 0.325159 0.473843 0.590374 0.066 Uiso 1 1 calc R U . . .
H61B H 0.430943 0.540343 0.617939 0.066 Uiso 1 1 calc R U . . .
H61C H 0.473057 0.453970 0.635532 0.066 Uiso 1 1 calc R U . . .
C62 C 0.8362(3) 0.68455(16) 0.49112(15) 0.0328(6) Uani 1 1 d . . . . .
H62 H 0.755549 0.707580 0.458837 0.039 Uiso 1 1 calc R U . . .
C49 C 0.7956(3) 0.8092(2) 0.2527(2) 0.0504(8) Uani 1 1 d . . . . .
H49A H 0.761638 0.850916 0.219585 0.076 Uiso 1 1 calc R U . . .
H49B H 0.819992 0.766279 0.224011 0.076 Uiso 1 1 calc R U . . .
H49C H 0.876373 0.826024 0.287013 0.076 Uiso 1 1 calc R U . . .
C56 C 0.8617(3) 0.49469(17) 0.58710(15) 0.0408(7) Uani 1 1 d . . . . .
H56 H 0.931637 0.464035 0.613770 0.049 Uiso 1 1 calc R U . . .
C57 C 0.7269(3) 0.47142(15) 0.57790(14) 0.0375(6) Uani 1 1 d . . . . .
H57 H 0.704942 0.425600 0.600144 0.045 Uiso 1 1 calc R U . . .
C16 C 0.530(2) 1.0254(10) 0.4290(7) 0.035(3) Uani 0.438(19) 1 d D U P A 1
H16A H 0.549275 1.078431 0.418874 0.053 Uiso 0.438(19) 1 calc R U P A 1
H16B H 0.455910 1.006733 0.391399 0.053 Uiso 0.438(19) 1 calc R U P A 1
H16C H 0.612172 0.994887 0.428431 0.053 Uiso 0.438(19) 1 calc R U P A 1
C52 C 0.1075(4) 0.6773(2) 0.2690(3) 0.0606(10) Uani 1 1 d . . . . .
H52A H 0.124641 0.724704 0.296618 0.091 Uiso 1 1 calc R U . . .
H52B H 0.043850 0.645963 0.291029 0.091 Uiso 1 1 calc R U . . .
H52C H 0.067814 0.688572 0.217957 0.091 Uiso 1 1 calc R U . . .
C68 C 0.8994(7) 0.2748(3) 0.5514(5) 0.114(2) Uani 1 1 d . . . . .
H68A H 0.823739 0.238924 0.549835 0.171 Uiso 1 1 calc R U . . .
H68B H 0.899591 0.310067 0.592318 0.171 Uiso 1 1 calc R U . . .
H68C H 0.985986 0.247032 0.558234 0.171 Uiso 1 1 calc R U . . .
C65 C 0.9765(5) 0.4223(3) 0.4237(2) 0.093(2) Uani 1 1 d . . . . .
H65A H 0.898319 0.455361 0.428991 0.111 Uiso 1 1 calc R U . . .
H65B H 0.955005 0.396185 0.375760 0.111 Uiso 1 1 calc R U . . .
C67 C 0.8823(5) 0.3181(4) 0.4809(4) 0.108(2) Uani 1 1 d . . . . .
H67A H 0.876000 0.282492 0.439088 0.129 Uiso 1 1 calc R U . . .
H67B H 0.796970 0.348063 0.474794 0.129 Uiso 1 1 calc R U . . .
C66 C 1.1014(6) 0.4690(4) 0.4261(3) 0.107(2) Uani 1 1 d . . . . .
H66A H 1.083282 0.509795 0.389786 0.160 Uiso 1 1 calc R U . . .
H66B H 1.175905 0.437198 0.414948 0.160 Uiso 1 1 calc R U . . .
H66C H 1.127427 0.490969 0.475197 0.160 Uiso 1 1 calc R U . . .
C17 C 0.5867(11) 1.0436(12) 0.5633(6) 0.064(4) Uani 0.438(19) 1 d D U P A 1
H17A H 0.674683 1.020264 0.559639 0.096 Uiso 0.438(19) 1 calc R U P A 1
H17B H 0.559045 1.028563 0.609545 0.096 Uiso 0.438(19) 1 calc R U P A 1
H17C H 0.595339 1.098854 0.561795 0.096 Uiso 0.438(19) 1 calc R U P A 1
C16B C 0.5890(9) 1.0838(7) 0.5400(8) 0.069(3) Uani 0.562(19) 1 d D U P A 2
H16D H 0.683097 1.065134 0.546236 0.104 Uiso 0.562(19) 1 calc R U P A 2
H16E H 0.567150 1.097584 0.588005 0.104 Uiso 0.562(19) 1 calc R U P A 2
H16F H 0.579274 1.128352 0.508009 0.104 Uiso 0.562(19) 1 calc R U P A 2
C17B C 0.515(2) 1.0039(10) 0.4301(7) 0.058(4) Uani 0.562(19) 1 d D U P A 2
H17D H 0.490706 1.048311 0.398876 0.087 Uiso 0.562(19) 1 calc R U P A 2
H17E H 0.460686 0.960338 0.409449 0.087 Uiso 0.562(19) 1 calc R U P A 2
H17F H 0.612365 0.992616 0.432648 0.087 Uiso 0.562(19) 1 calc R U P A 2

loop_
_atom_site_aniso_label
_atom_site_aniso_U_11
_atom_site_aniso_U_22
_atom_site_aniso_U_33
_atom_site_aniso_U_23
_atom_site_aniso_U_13
_atom_site_aniso_U_12
P1 0.0263(3) 0.0225(3) 0.0215(3) -0.0028(2) 0.0055(2) 0.0034(2)
P2 0.0311(3) 0.0221(3) 0.0231(3) -0.0009(2) 0.0056(2) 0.0056(2)
P3 0.0265(3) 0.0234(3) 0.0231(3) -0.0030(2) 0.0065(2) 0.0032(2)
P4 0.0325(3) 0.0217(3) 0.0283(3) -0.0021(2) 0.0122(2) 0.0006(2)
N3 0.0276(10) 0.0210(9) 0.0213(9) -0.0005(7) 0.0071(8) 0.0046(8)
N1 0.0249(10) 0.0190(9) 0.0215(9) -0.0008(7) 0.0055(7) 0.0026(7)
N2 0.0244(10) 0.0208(9) 0.0231(9) 0.0015(7) 0.0068(7) 0.0029(8)
N4 0.0275(11) 0.0212(9) 0.0251(9) 0.0004(7) 0.0074(8) 0.0023(8)
C37 0.0303(12) 0.0239(11) 0.0215(10) -0.0028(9) 0.0023(9) 0.0049(10)
C35 0.0311(13) 0.0238(11) 0.0272(11) -0.0010(9) 0.0109(10) -0.0023(10)
C33 0.0234(11) 0.0204(10) 0.0235(11) -0.0026(8) 0.0064(9) -0.0023(9)
C36 0.0365(14) 0.0204(11) 0.0307(12) -0.0036(9) 0.0082(10) -0.0029(10)
C34 0.0253(11) 0.0206(10) 0.0203(10) -0.0002(8) 0.0037(8) 0.0033(9)
C39 0.0297(12) 0.0227(11) 0.0285(11) -0.0017(9) 0.0091(9) -0.0025(10)
C2 0.0232(11) 0.0204(10) 0.0209(10) -0.0003(8) 0.0042(8) 0.0026(9)
C1 0.0202(11) 0.0193(10) 0.0235(10) -0.0002(8) 0.0067(8) 0.0011(8)
C38 0.0280(12) 0.0305(12) 0.0296(12) -0.0038(10) 0.0110(10) -0.0004(10)
C6 0.0331(13) 0.0294(12) 0.0259(11) 0.0037(9) 0.0112(10) 0.0072(10)
C5 0.0343(13) 0.0267(11) 0.0215(10) -0.0019(9) 0.0043(9) 0.0084(10)
C3 0.0263(12) 0.0220(11) 0.0241(11) -0.0001(9) 0.0077(9) -0.0009(9)
C22 0.0278(12) 0.0194(10) 0.0257(11) -0.0020(9) 0.0069(9) 0.0019(9)
C7 0.0281(12) 0.0203(10) 0.0279(11) 0.0018(9) 0.0080(9) 0.0039(9)
C53 0.0328(13) 0.0247(11) 0.0197(10) -0.0032(8) 0.0072(9) 0.0061(10)
C54 0.0308(13) 0.0322(12) 0.0227(11) -0.0061(9) 0.0055(9) 0.0056(10)
C9 0.0280(12) 0.0211(10) 0.0172(10) -0.0002(8) 0.0053(8) 0.0030(9)
C23 0.0257(12) 0.0275(12) 0.0307(12) -0.0021(9) 0.0011(10) 0.0034(10)
C30 0.0262(12) 0.0255(11) 0.0312(12) -0.0008(9) 0.0074(10) -0.0010(10)
C13 0.0326(13) 0.0270(11) 0.0253(11) 0.0046(9) 0.0096(9) 0.0000(10)
C10 0.0264(12) 0.0250(11) 0.0241(11) 0.0007(9) 0.0063(9) 0.0009(9)
C26 0.0264(12) 0.0178(10) 0.0252(11) -0.0018(8) 0.0074(9) 0.0038(9)
O1 0.0565(16) 0.096(2) 0.0741(18) -0.0365(17) -0.0193(14) 0.0299(16)
C27 0.0289(12) 0.0211(11) 0.0299(12) 0.0004(9) 0.0065(10) -0.0023(9)
C12 0.0361(14) 0.0250(11) 0.0268(11) 0.0051(9) 0.0051(10) 0.0070(10)
C25 0.0354(14) 0.0216(11) 0.0242(11) 0.0020(9) 0.0078(10) 0.0025(10)
C4 0.0306(13) 0.0214(11) 0.0283(11) -0.0025(9) 0.0038(10) 0.0012(10)
C46 0.0327(13) 0.0226(11) 0.0337(12) 0.0022(9) 0.0123(10) 0.0065(10)
C20 0.0293(14) 0.0382(14) 0.0472(16) -0.0020(12) 0.0050(12) -0.0047(11)
C11 0.0262(12) 0.0293(12) 0.0312(12) 0.0034(10) 0.0053(10) 0.0067(10)
C45 0.0458(16) 0.0275(12) 0.0333(13) 0.0057(10) 0.0182(12) 0.0035(11)
C41 0.0313(13) 0.0218(10) 0.0245(11) 0.0003(9) 0.0089(9) 0.0073(9)
C28 0.0396(15) 0.0256(12) 0.0403(14) -0.0056(11) 0.0122(11) -0.0044(11)
C24 0.0367(14) 0.0275(12) 0.0234(11) 0.0027(9) 0.0009(10) 0.0068(10)
C50 0.0351(14) 0.0370(14) 0.0295(13) -0.0057(10) 0.0079(11) -0.0055(11)
C60 0.063(2) 0.0262(13) 0.0365(14) -0.0015(11) 0.0117(13) -0.0054(13)
C59 0.0468(16) 0.0241(12) 0.0290(12) 0.0007(10) 0.0122(11) -0.0030(11)
C21 0.0254(11) 0.0179(10) 0.0215(10) -0.0018(8) 0.0063(8) 0.0037(8)
C44 0.0519(17) 0.0334(13) 0.0268(12) 0.0037(10) 0.0099(12) 0.0093(13)
C18 0.0263(12) 0.0294(12) 0.0375(13) 0.0059(10) 0.0079(10) -0.0002(10)
C14 0.0274(12) 0.0293(12) 0.0200(10) 0.0009(9) 0.0060(9) 0.0031(10)
C31 0.0325(14) 0.0304(13) 0.0476(15) -0.0056(11) 0.0167(12) 0.0024(11)
C43 0.0418(15) 0.0308(13) 0.0273(12) -0.0026(10) 0.0028(11) 0.0053(11)
C32 0.0326(14) 0.0258(12) 0.0454(15) -0.0063(11) 0.0129(11) -0.0031(10)
C29 0.0320(14) 0.0266(12) 0.0407(14) -0.0005(10) 0.0122(11) -0.0035(10)
C58 0.0424(15) 0.0237(11) 0.0219(11) -0.0034(9) 0.0077(10) 0.0042(10)
C15 0.0301(13) 0.0403(14) 0.0314(13) 0.0096(11) 0.0145(10) 0.0086(11)
C42 0.0334(13) 0.0246(11) 0.0287(12) -0.0029(9) 0.0086(10) 0.0039(10)
C40 0.0373(14) 0.0278(12) 0.0343(13) -0.0076(10) 0.0068(11) 0.0037(11)
C8 0.0559(18) 0.0340(14) 0.0291(13) -0.0066(11) 0.0108(12) 0.0105(13)
C55 0.0332(14) 0.0441(15) 0.0302(12) -0.0070(11) 0.0034(11) 0.0088(12)
C63 0.0388(16) 0.0378(14) 0.0455(15) -0.0100(13) 0.0091(13) -0.0043(12)
C48 0.0376(15) 0.0273(12) 0.0454(15) -0.0023(11) 0.0064(12) -0.0031(11)
C47 0.0314(14) 0.0266(12) 0.0437(15) 0.0045(11) 0.0111(11) 0.0020(10)
C64 0.0401(17) 0.064(2) 0.0444(16) -0.0078(15) 0.0167(13) -0.0101(15)
C51 0.0444(17) 0.0361(14) 0.0525(17) -0.0084(13) 0.0218(14) -0.0069(13)
C19 0.0269(13) 0.0411(14) 0.0387(14) 0.0041(11) 0.0115(10) 0.0008(11)
C61 0.067(2) 0.0319(14) 0.0400(15) -0.0027(12) 0.0261(15) -0.0071(14)
C62 0.0292(13) 0.0363(14) 0.0336(13) -0.0024(11) 0.0073(10) -0.0012(11)
C49 0.0364(16) 0.0559(19) 0.063(2) 0.0029(16) 0.0198(15) -0.0052(14)
C56 0.0477(17) 0.0417(15) 0.0296(13) -0.0006(11) -0.0026(12) 0.0175(13)
C57 0.0565(18) 0.0270(12) 0.0281(12) 0.0018(10) 0.0048(12) 0.0082(12)
C16 0.032(5) 0.052(7) 0.024(4) 0.003(4) 0.013(3) -0.001(5)
C52 0.051(2) 0.0496(19) 0.090(3) -0.0143(19) 0.038(2) -0.0007(16)
C68 0.096(4) 0.070(3) 0.175(7) -0.045(4) 0.018(4) 0.012(3)
C65 0.082(3) 0.143(5) 0.045(2) -0.030(3) -0.011(2) 0.067(3)
C67 0.058(3) 0.123(5) 0.133(5) -0.085(4) -0.011(3) 0.016(3)
C66 0.094(4) 0.151(6) 0.079(3) 0.013(3) 0.025(3) 0.069(4)
C17 0.034(4) 0.114(10) 0.043(5) -0.036(6) 0.001(4) 0.025(6)
C16B 0.030(3) 0.076(6) 0.094(7) -0.051(5) -0.012(4) 0.011(4)
C17B 0.034(5) 0.086(10) 0.055(5) -0.032(5) 0.008(4) 0.009(6)

loop_
_atom_type_symbol
_atom_type_description
_atom_type_scat_dispersion_real
_atom_type_scat_dispersion_imag
_atom_type_scat_source
C C 0.0181 0.0091 'International Tables Vol C Tables 4.2.6.8 and 6.1.1.4'
H H 0.0000 0.0000 'International Tables Vol C Tables 4.2.6.8 and 6.1.1.4'
N N 0.0311 0.0180 'International Tables Vol C Tables 4.2.6.8 and 6.1.1.4'
O O 0.0492 0.0322 'International Tables Vol C Tables 4.2.6.8 and 6.1.1.4'
P P 0.2955 0.4335 'International Tables Vol C Tables 4.2.6.8 and 6.1.1.4'

loop_
_exptl_crystal_face_index_h
_exptl_crystal_face_index_k
_exptl_crystal_face_index_l
_exptl_crystal_face_perp_dist
-3 -3 -9 0.0839
-1 -11 -4 0.0671
-3 8 8 0.0709
0 -11 -1 0.0596
2 10 -2 0.0601
6 1 -8 0.0429
0 -10 6 0.0566
3 -7 7 0.0652
-3 7 -7 0.0634
3 -4 8 0.0727
0 -4 11 0.0701
-4 4 -7 0.0665
-6 -1 8 0.0447
2 6 8 0.0802
4 -2 -10 0.0650
2 9 7 0.0746
-4 -9 1 0.0709
0 11 1 0.0615
-1 11 -2 0.0541
-1 -11 4 0.0572
-3 9 -3 0.0567
2 -10 4 0.0596
6 1 -7 0.0429
6 1 -3 0.0642

loop_
_geom_angle_atom_site_label_1
_geom_angle_atom_site_label_2
_geom_angle_atom_site_label_3
_geom_angle
_geom_angle_site_symmetry_1
_geom_angle_site_symmetry_3
_geom_angle_publ_flag
P4 P1 P2 59.39(3) . . ?
N1 P1 P2 100.57(7) . . ?
N1 P1 P4 106.80(7) . . ?
P3 P2 P1 77.25(3) . . ?
P4 P2 P1 59.85(3) . . ?
P4 P2 P3 60.51(3) . . ?
P2 P3 P4 59.55(3) . . ?
N3 P3 P2 104.06(7) . . ?
N3 P3 P4 107.34(7) . . ?
P1 P4 P3 77.40(3) . . ?
P2 P4 P1 60.76(3) . . ?
P2 P4 P3 59.94(3) . . ?
C33 N3 P3 110.21(15) . . ?
C33 N3 C53 121.00(19) . . ?
C53 N3 P3 128.61(16) . . ?
C1 N1 P1 112.11(14) . . ?
C1 N1 C21 124.41(18) . . ?
C21 N1 P1 123.24(15) . . ?
C1 N2 C9 125.2(2) . . ?
C33 N4 C41 123.1(2) . . ?
C36 C37 C38 117.8(2) . . ?
C36 C37 C40 121.8(2) . . ?
C38 C37 C40 120.4(2) . . ?
C36 C35 H35 119.9 . . ?
C34 C35 H35 119.9 . . ?
C34 C35 C36 120.3(2) . . ?
N3 C33 C34 118.11(19) . . ?
N4 C33 N3 115.0(2) . . ?
N4 C33 C34 126.6(2) . . ?
C37 C36 C35 121.5(2) . . ?
C37 C36 H36 119.3 . . ?
C35 C36 H36 119.3 . . ?
C35 C34 C33 119.2(2) . . ?
C39 C34 C35 118.5(2) . . ?
C39 C34 C33 122.2(2) . . ?
C34 C39 H39 119.7 . . ?
C38 C39 C34 120.6(2) . . ?
C38 C39 H39 119.7 . . ?
C3 C2 C1 120.3(2) . . ?
C7 C2 C1 121.3(2) . . ?
C7 C2 C3 118.1(2) . . ?
N1 C1 C2 119.49(19) . . ?
N2 C1 N1 113.63(19) . . ?
N2 C1 C2 126.7(2) . . ?
C37 C38 H38 119.4 . . ?
C39 C38 C37 121.2(2) . . ?
C39 C38 H38 119.4 . . ?
C5 C6 H6 119.6 . . ?
C7 C6 H6 119.6 . . ?
C7 C6 C5 120.9(2) . . ?
C6 C5 C8 121.0(2) . . ?
C4 C5 C6 118.0(2) . . ?
C4 C5 C8 121.0(2) . . ?
C2 C3 H3 119.8 . . ?
C4 C3 C2 120.4(2) . . ?
C4 C3 H3 119.8 . . ?
C23 C22 C30 118.5(2) . . ?
C23 C22 C21 118.3(2) . . ?
C21 C22 C30 123.1(2) . . ?
C2 C7 H7 119.4 . . ?
C6 C7 C2 121.3(2) . . ?
C6 C7 H7 119.4 . . ?
C54 C53 N3 119.4(2) . . ?
C58 C53 N3 119.8(2) . . ?
C58 C53 C54 120.8(2) . . ?
C53 C54 C62 123.4(2) . . ?
C55 C54 C53 118.4(3) . . ?
C55 C54 C62 118.2(2) . . ?
C10 C9 N2 121.9(2) . . ?
C10 C9 C14 120.6(2) . . ?
C14 C9 N2 117.2(2) . . ?
C22 C23 H23 119.3 . . ?
C24 C23 C22 121.4(2) . . ?
C24 C23 H23 119.3 . . ?
C22 C30 H30 108.4 . . ?
C22 C30 C31 110.8(2) . . ?
C22 C30 C32 111.0(2) . . ?
C31 C30 H30 108.4 . . ?
C32 C30 H30 108.4 . . ?
C32 C30 C31 109.9(2) . . ?
C12 C13 H13 119.5 . . ?
C12 C13 C14 121.0(2) . . ?
C14 C13 H13 119.5 . . ?
C9 C10 C18 123.4(2) . . ?
C11 C10 C9 118.1(2) . . ?
C11 C10 C18 118.5(2) . . ?
C25 C26 C27 118.1(2) . . ?
C25 C26 C21 118.3(2) . . ?
C21 C26 C27 123.6(2) . . ?
C65 O1 C67 113.5(4) . . ?
C26 C27 H27 108.0 . . ?
C26 C27 C28 110.6(2) . . ?
C26 C27 C29 112.6(2) . . ?
C28 C27 H27 108.0 . . ?
C29 C27 H27 108.0 . . ?
C29 C27 C28 109.3(2) . . ?
C13 C12 H12 120.3 . . ?
C11 C12 C13 119.4(2) . . ?
C11 C12 H12 120.3 . . ?
C26 C25 H25 119.4 . . ?
C24 C25 C26 121.3(2) . . ?
C24 C25 H25 119.4 . . ?
C5 C4 H4 119.4 . . ?
C3 C4 C5 121.2(2) . . ?
C3 C4 H4 119.4 . . ?
C45 C46 C41 118.1(2) . . ?
C45 C46 C47 121.6(2) . . ?
C41 C46 C47 120.3(2) . . ?
H20A C20 H20B 109.5 . . ?
H20A C20 H20C 109.5 . . ?
H20B C20 H20C 109.5 . . ?
C18 C20 H20A 109.5 . . ?
C18 C20 H20B 109.5 . . ?
C18 C20 H20C 109.5 . . ?
C10 C11 H11 119.1 . . ?
C12 C11 C10 121.8(2) . . ?
C12 C11 H11 119.1 . . ?
C46 C45 H45 119.3 . . ?
C44 C45 C46 121.4(3) . . ?
C44 C45 H45 119.3 . . ?
C46 C41 N4 118.7(2) . . ?
C46 C41 C42 121.5(2) . . ?
C42 C41 N4 119.4(2) . . ?
C27 C28 H28A 109.5 . . ?
C27 C28 H28B 109.5 . . ?
C27 C28 H28C 109.5 . . ?
H28A C28 H28B 109.5 . . ?
H28A C28 H28C 109.5 . . ?
H28B C28 H28C 109.5 . . ?
C23 C24 C25 119.7(2) . . ?
C23 C24 H24 120.2 . . ?
C25 C24 H24 120.2 . . ?
C42 C50 H50 108.0 . . ?
C42 C50 C51 112.0(2) . . ?
C42 C50 C52 111.6(2) . . ?
C51 C50 H50 108.0 . . ?
C52 C50 H50 108.0 . . ?
C52 C50 C51 109.3(3) . . ?
H60A C60 H60B 109.5 . . ?
H60A C60 H60C 109.5 . . ?
H60B C60 H60C 109.5 . . ?
C59 C60 H60A 109.5 . . ?
C59 C60 H60B 109.5 . . ?
C59 C60 H60C 109.5 . . ?
C60 C59 H59 108.3 . . ?
C58 C59 C60 111.8(2) . . ?
C58 C59 H59 108.3 . . ?
C58 C59 C61 111.1(2) . . ?
C61 C59 C60 109.0(2) . . ?
C61 C59 H59 108.3 . . ?
C22 C21 N1 119.6(2) . . ?
C26 C21 N1 119.4(2) . . ?
C26 C21 C22 121.0(2) . . ?
C45 C44 H44 120.1 . . ?
C43 C44 C45 119.8(2) . . ?
C43 C44 H44 120.1 . . ?
C10 C18 C20 109.6(2) . . ?
C10 C18 H18 107.9 . . ?
C10 C18 C19 111.1(2) . . ?
C20 C18 H18 107.9 . . ?
C19 C18 C20 112.3(2) . . ?
C19 C18 H18 107.9 . . ?
C9 C14 C15 120.8(2) . . ?
C13 C14 C9 119.1(2) . . ?
C13 C14 C15 120.1(2) . . ?
C30 C31 H31A 109.5 . . ?
C30 C31 H31B 109.5 . . ?
C30 C31 H31C 109.5 . . ?
H31A C31 H31B 109.5 . . ?
H31A C31 H31C 109.5 . . ?
H31B C31 H31C 109.5 . . ?
C44 C43 H43 119.3 . . ?
C44 C43 C42 121.3(3) . . ?
C42 C43 H43 119.3 . . ?
C30 C32 H32A 109.5 . . ?
C30 C32 H32B 109.5 . . ?
C30 C32 H32C 109.5 . . ?
H32A C32 H32B 109.5 . . ?
H32A C32 H32C 109.5 . . ?
H32B C32 H32C 109.5 . . ?
C27 C29 H29A 109.5 . . ?
C27 C29 H29B 109.5 . . ?
C27 C29 H29C 109.5 . . ?
H29A C29 H29B 109.5 . . ?
H29A C29 H29C 109.5 . . ?
H29B C29 H29C 109.5 . . ?
C53 C58 C59 123.5(2) . . ?
C57 C58 C53 118.2(3) . . ?
C57 C58 C59 118.4(2) . . ?
C14 C15 H15A 109.1 . . ?
C14 C15 H15 103.4 . . ?
C14 C15 C16 112.9(9) . . ?
C14 C15 C16B 108.2(4) . . ?
C16 C15 H15 103.4 . . ?
C17 C15 C14 116.4(5) . . ?
C17 C15 H15 103.4 . . ?
C17 C15 C16 115.0(10) . . ?
C16B C15 H15A 109.1 . . ?
C17B C15 C14 112.7(8) . . ?
C17B C15 H15A 109.1 . . ?
C17B C15 C16B 108.6(7) . . ?
C41 C42 C50 122.0(2) . . ?
C43 C42 C41 117.9(2) . . ?
C43 C42 C50 120.1(2) . . ?
C37 C40 H40A 109.5 . . ?
C37 C40 H40B 109.5 . . ?
C37 C40 H40C 109.5 . . ?
H40A C40 H40B 109.5 . . ?
H40A C40 H40C 109.5 . . ?
H40B C40 H40C 109.5 . . ?
C5 C8 H8A 109.5 . . ?
C5 C8 H8B 109.5 . . ?
C5 C8 H8C 109.5 . . ?
H8A C8 H8B 109.5 . . ?
H8A C8 H8C 109.5 . . ?
H8B C8 H8C 109.5 . . ?
C54 C55 H55 119.3 . . ?
C56 C55 C54 121.4(3) . . ?
C56 C55 H55 119.3 . . ?
H63A C63 H63B 109.5 . . ?
H63A C63 H63C 109.5 . . ?
H63B C63 H63C 109.5 . . ?
C62 C63 H63A 109.5 . . ?
C62 C63 H63B 109.5 . . ?
C62 C63 H63C 109.5 . . ?
H48A C48 H48B 109.5 . . ?
H48A C48 H48C 109.5 . . ?
H48B C48 H48C 109.5 . . ?
C47 C48 H48A 109.5 . . ?
C47 C48 H48B 109.5 . . ?
C47 C48 H48C 109.5 . . ?
C46 C47 C48 110.4(2) . . ?
C46 C47 H47 107.2 . . ?
C48 C47 H47 107.2 . . ?
C49 C47 C46 114.0(3) . . ?
C49 C47 C48 110.5(2) . . ?
C49 C47 H47 107.2 . . ?
H64A C64 H64B 109.5 . . ?
H64A C64 H64C 109.5 . . ?
H64B C64 H64C 109.5 . . ?
C62 C64 H64A 109.5 . . ?
C62 C64 H64B 109.5 . . ?
C62 C64 H64C 109.5 . . ?
C50 C51 H51A 109.5 . . ?
C50 C51 H51B 109.5 . . ?
C50 C51 H51C 109.5 . . ?
H51A C51 H51B 109.5 . . ?
H51A C51 H51C 109.5 . . ?
H51B C51 H51C 109.5 . . ?
C18 C19 H19A 109.5 . . ?
C18 C19 H19B 109.5 . . ?
C18 C19 H19C 109.5 . . ?
H19A C19 H19B 109.5 . . ?
H19A C19 H19C 109.5 . . ?
H19B C19 H19C 109.5 . . ?
C59 C61 H61A 109.5 . . ?
C59 C61 H61B 109.5 . . ?
C59 C61 H61C 109.5 . . ?
H61A C61 H61B 109.5 . . ?
H61A C61 H61C 109.5 . . ?
H61B C61 H61C 109.5 . . ?
C54 C62 C63 109.6(2) . . ?
C54 C62 C64 113.0(2) . . ?
C54 C62 H62 108.3 . . ?
C63 C62 H62 108.3 . . ?
C64 C62 C63 109.1(2) . . ?
C64 C62 H62 108.3 . . ?
C47 C49 H49A 109.5 . . ?
C47 C49 H49B 109.5 . . ?
C47 C49 H49C 109.5 . . ?
H49A C49 H49B 109.5 . . ?
H49A C49 H49C 109.5 . . ?
H49B C49 H49C 109.5 . . ?
C55 C56 H56 120.1 . . ?
C55 C56 C57 119.7(2) . . ?
C57 C56 H56 120.1 . . ?
C58 C57 H57 119.3 . . ?
C56 C57 C58 121.4(3) . . ?
C56 C57 H57 119.3 . . ?
C15 C16 H16A 109.5 . . ?
C15 C16 H16B 109.5 . . ?
C15 C16 H16C 109.5 . . ?
H16A C16 H16B 109.5 . . ?
H16A C16 H16C 109.5 . . ?
H16B C16 H16C 109.5 . . ?
C50 C52 H52A 109.5 . . ?
C50 C52 H52B 109.5 . . ?
C50 C52 H52C 109.5 . . ?
H52A C52 H52B 109.5 . . ?
H52A C52 H52C 109.5 . . ?
H52B C52 H52C 109.5 . . ?
H68A C68 H68B 109.5 . . ?
H68A C68 H68C 109.5 . . ?
H68B C68 H68C 109.5 . . ?
C67 C68 H68A 109.5 . . ?
C67 C68 H68B 109.5 . . ?
C67 C68 H68C 109.5 . . ?
O1 C65 H65A 109.6 . . ?
O1 C65 H65B 109.6 . . ?
O1 C65 C66 110.2(4) . . ?
H65A C65 H65B 108.1 . . ?
C66 C65 H65A 109.6 . . ?
C66 C65 H65B 109.6 . . ?
O1 C67 C68 109.5(4) . . ?
O1 C67 H67A 109.8 . . ?
O1 C67 H67B 109.8 . . ?
C68 C67 H67A 109.8 . . ?
C68 C67 H67B 109.8 . . ?
H67A C67 H67B 108.2 . . ?
C65 C66 H66A 109.5 . . ?
C65 C66 H66B 109.5 . . ?
C65 C66 H66C 109.5 . . ?
H66A C66 H66B 109.5 . . ?
H66A C66 H66C 109.5 . . ?
H66B C66 H66C 109.5 . . ?
C15 C17 H17A 109.5 . . ?
C15 C17 H17B 109.5 . . ?
C15 C17 H17C 109.5 . . ?
H17A C17 H17B 109.5 . . ?
H17A C17 H17C 109.5 . . ?
H17B C17 H17C 109.5 . . ?
C15 C16B H16D 109.5 . . ?
C15 C16B H16E 109.5 . . ?
C15 C16B H16F 109.5 . . ?
H16D C16B H16E 109.5 . . ?
H16D C16B H16F 109.5 . . ?
H16E C16B H16F 109.5 . . ?
C15 C17B H17D 109.5 . . ?
C15 C17B H17E 109.5 . . ?
C15 C17B H17F 109.5 . . ?
H17D C17B H17E 109.5 . . ?
H17D C17B H17F 109.5 . . ?
H17E C17B H17F 109.5 . . ?

loop_
_geom_bond_atom_site_label_1
_geom_bond_atom_site_label_2
_geom_bond_distance
_geom_bond_site_symmetry_2
_geom_bond_publ_flag
P1 P2 2.2377(8) . ?
P1 P4 2.2176(9) . ?
P1 N1 1.7592(19) . ?
P2 P3 2.2159(8) . ?
P2 P4 2.2072(9) . ?
P3 P4 2.2287(8) . ?
P3 N3 1.759(2) . ?
N3 C33 1.399(3) . ?
N3 C53 1.447(3) . ?
N1 C1 1.402(3) . ?
N1 C21 1.444(3) . ?
N2 C1 1.289(3) . ?
N2 C9 1.420(3) . ?
N4 C33 1.279(3) . ?
N4 C41 1.419(3) . ?
C37 C36 1.380(4) . ?
C37 C38 1.393(3) . ?
C37 C40 1.504(3) . ?
C35 H35 0.9500 . ?
C35 C36 1.395(3) . ?
C35 C34 1.391(3) . ?
C33 C34 1.493(3) . ?
C36 H36 0.9500 . ?
C34 C39 1.388(3) . ?
C39 H39 0.9500 . ?
C39 C38 1.386(3) . ?
C2 C1 1.486(3) . ?
C2 C3 1.403(3) . ?
C2 C7 1.387(3) . ?
C38 H38 0.9500 . ?
C6 H6 0.9500 . ?
C6 C5 1.395(4) . ?
C6 C7 1.387(3) . ?
C5 C4 1.392(4) . ?
C5 C8 1.509(3) . ?
C3 H3 0.9500 . ?
C3 C4 1.390(3) . ?
C22 C23 1.399(3) . ?
C22 C30 1.524(3) . ?
C22 C21 1.407(3) . ?
C7 H7 0.9500 . ?
C53 C54 1.410(4) . ?
C53 C58 1.408(3) . ?
C54 C55 1.392(4) . ?
C54 C62 1.520(4) . ?
C9 C10 1.404(3) . ?
C9 C14 1.406(3) . ?
C23 H23 0.9500 . ?
C23 C24 1.377(4) . ?
C30 H30 1.0000 . ?
C30 C31 1.531(4) . ?
C30 C32 1.533(3) . ?
C13 H13 0.9500 . ?
C13 C12 1.383(4) . ?
C13 C14 1.391(3) . ?
C10 C11 1.398(3) . ?
C10 C18 1.519(4) . ?
C26 C27 1.523(3) . ?
C26 C25 1.398(3) . ?
C26 C21 1.406(3) . ?
O1 C65 1.429(6) . ?
O1 C67 1.430(7) . ?
C27 H27 1.0000 . ?
C27 C28 1.540(3) . ?
C27 C29 1.533(4) . ?
C12 H12 0.9500 . ?
C12 C11 1.382(4) . ?
C25 H25 0.9500 . ?
C25 C24 1.387(4) . ?
C4 H4 0.9500 . ?
C46 C45 1.389(4) . ?
C46 C41 1.408(4) . ?
C46 C47 1.526(4) . ?
C20 H20A 0.9800 . ?
C20 H20B 0.9800 . ?
C20 H20C 0.9800 . ?
C20 C18 1.533(4) . ?
C11 H11 0.9500 . ?
C45 H45 0.9500 . ?
C45 C44 1.386(4) . ?
C41 C42 1.408(4) . ?
C28 H28A 0.9800 . ?
C28 H28B 0.9800 . ?
C28 H28C 0.9800 . ?
C24 H24 0.9500 . ?
C50 H50 1.0000 . ?
C50 C42 1.520(4) . ?
C50 C51 1.527(4) . ?
C50 C52 1.523(5) . ?
C60 H60A 0.9800 . ?
C60 H60B 0.9800 . ?
C60 H60C 0.9800 . ?
C60 C59 1.543(3) . ?
C59 H59 1.0000 . ?
C59 C58 1.515(4) . ?
C59 C61 1.535(4) . ?
C44 H44 0.9500 . ?
C44 C43 1.380(4) . ?
C18 H18 1.0000 . ?
C18 C19 1.527(4) . ?
C14 C15 1.522(3) . ?
C31 H31A 0.9800 . ?
C31 H31B 0.9800 . ?
C31 H31C 0.9800 . ?
C43 H43 0.9500 . ?
C43 C42 1.398(4) . ?
C32 H32A 0.9800 . ?
C32 H32B 0.9800 . ?
C32 H32C 0.9800 . ?
C29 H29A 0.9800 . ?
C29 H29B 0.9800 . ?
C29 H29C 0.9800 . ?
C58 C57 1.392(4) . ?
C15 H15A 1.0000 . ?
C15 H15 1.0000 . ?
C15 C16 1.525(11) . ?
C15 C17 1.404(10) . ?
C15 C16B 1.584(8) . ?
C15 C17B 1.469(11) . ?
C40 H40A 0.9800 . ?
C40 H40B 0.9800 . ?
C40 H40C 0.9800 . ?
C8 H8A 0.9800 . ?
C8 H8B 0.9800 . ?
C8 H8C 0.9800 . ?
C55 H55 0.9500 . ?
C55 C56 1.376(4) . ?
C63 H63A 0.9800 . ?
C63 H63B 0.9800 . ?
C63 H63C 0.9800 . ?
C63 C62 1.536(4) . ?
C48 H48A 0.9800 . ?
C48 H48B 0.9800 . ?
C48 H48C 0.9800 . ?
C48 C47 1.534(4) . ?
C47 H47 1.0000 . ?
C47 C49 1.522(4) . ?
C64 H64A 0.9800 . ?
C64 H64B 0.9800 . ?
C64 H64C 0.9800 . ?
C64 C62 1.536(4) . ?
C51 H51A 0.9800 . ?
C51 H51B 0.9800 . ?
C51 H51C 0.9800 . ?
C19 H19A 0.9800 . ?
C19 H19B 0.9800 . ?
C19 H19C 0.9800 . ?
C61 H61A 0.9800 . ?
C61 H61B 0.9800 . ?
C61 H61C 0.9800 . ?
C62 H62 1.0000 . ?
C49 H49A 0.9800 . ?
C49 H49B 0.9800 . ?
C49 H49C 0.9800 . ?
C56 H56 0.9500 . ?
C56 C57 1.384(5) . ?
C57 H57 0.9500 . ?
C16 H16A 0.9800 . ?
C16 H16B 0.9800 . ?
C16 H16C 0.9800 . ?
C52 H52A 0.9800 . ?
C52 H52B 0.9800 . ?
C52 H52C 0.9800 . ?
C68 H68A 0.9800 . ?
C68 H68B 0.9800 . ?
C68 H68C 0.9800 . ?
C68 C67 1.497(10) . ?
C65 H65A 0.9900 . ?
C65 H65B 0.9900 . ?
C65 C66 1.486(9) . ?
C67 H67A 0.9900 . ?
C67 H67B 0.9900 . ?
C66 H66A 0.9800 . ?
C66 H66B 0.9800 . ?
C66 H66C 0.9800 . ?
C17 H17A 0.9800 . ?
C17 H17B 0.9800 . ?
C17 H17C 0.9800 . ?
C16B H16D 0.9800 . ?
C16B H16E 0.9800 . ?
C16B H16F 0.9800 . ?
C17B H17D 0.9800 . ?
C17B H17E 0.9800 . ?
C17B H17F 0.9800 . ?

loop_
_geom_torsion_atom_site_label_1
_geom_torsion_atom_site_label_2
_geom_torsion_atom_site_label_3
_geom_torsion_atom_site_label_4
_geom_torsion
_geom_torsion_site_symmetry_1
_geom_torsion_site_symmetry_2
_geom_torsion_site_symmetry_3
_geom_torsion_site_symmetry_4
_geom_torsion_publ_flag
P1 N1 C1 N2 -14.9(3) . . . . ?
P1 N1 C1 C2 161.14(17) . . . . ?
P1 N1 C21 C22 107.0(2) . . . . ?
P1 N1 C21 C26 -71.2(3) . . . . ?
P2 P1 N1 C1 148.01(15) . . . . ?
P2 P1 N1 C21 -26.49(19) . . . . ?
P2 P3 N3 C33 -157.08(14) . . . . ?
P2 P3 N3 C53 18.0(2) . . . . ?
P3 N3 C33 N4 20.6(3) . . . . ?
P3 N3 C33 C34 -153.93(17) . . . . ?
P3 N3 C53 C54 -108.9(2) . . . . ?
P3 N3 C53 C58 73.2(3) . . . . ?
P4 P1 N1 C1 87.00(16) . . . . ?
P4 P1 N1 C21 -87.49(19) . . . . ?
P4 P3 N3 C33 -95.06(15) . . . . ?
P4 P3 N3 C53 80.0(2) . . . . ?
N3 C33 C34 C35 59.8(3) . . . . ?
N3 C33 C34 C39 -124.0(2) . . . . ?
N3 C53 C54 C55 -175.2(2) . . . . ?
N3 C53 C54 C62 7.0(3) . . . . ?
N3 C53 C58 C59 -3.0(3) . . . . ?
N3 C53 C58 C57 177.0(2) . . . . ?
N2 C9 C10 C11 -176.7(2) . . . . ?
N2 C9 C10 C18 3.1(3) . . . . ?
N2 C9 C14 C13 177.7(2) . . . . ?
N2 C9 C14 C15 -4.1(3) . . . . ?
N4 C33 C34 C35 -114.0(3) . . . . ?
N4 C33 C34 C39 62.1(3) . . . . ?
N4 C41 C42 C50 -3.9(3) . . . . ?
N4 C41 C42 C43 173.0(2) . . . . ?
C35 C34 C39 C38 -3.5(3) . . . . ?
C33 N3 C53 C54 65.7(3) . . . . ?
C33 N3 C53 C58 -112.2(3) . . . . ?
C33 N4 C41 C46 -97.6(3) . . . . ?
C33 N4 C41 C42 89.6(3) . . . . ?
C33 C34 C39 C38 -179.7(2) . . . . ?
C36 C37 C38 C39 0.2(4) . . . . ?
C36 C35 C34 C33 178.0(2) . . . . ?
C36 C35 C34 C39 1.6(3) . . . . ?
C34 C35 C36 C37 1.3(4) . . . . ?
C34 C39 C38 C37 2.7(4) . . . . ?
C2 C3 C4 C5 -0.5(4) . . . . ?
C1 N1 C21 C22 -66.8(3) . . . . ?
C1 N1 C21 C26 115.0(2) . . . . ?
C1 N2 C9 C10 -67.7(3) . . . . ?
C1 N2 C9 C14 119.0(3) . . . . ?
C1 C2 C3 C4 176.3(2) . . . . ?
C1 C2 C7 C6 -175.8(2) . . . . ?
C38 C37 C36 C35 -2.2(4) . . . . ?
C6 C5 C4 C3 -1.2(4) . . . . ?
C5 C6 C7 C2 -0.3(4) . . . . ?
C3 C2 C1 N1 144.8(2) . . . . ?
C3 C2 C1 N2 -39.8(3) . . . . ?
C3 C2 C7 C6 -1.4(3) . . . . ?
C22 C23 C24 C25 0.4(4) . . . . ?
C7 C2 C1 N1 -40.9(3) . . . . ?
C7 C2 C1 N2 134.5(3) . . . . ?
C7 C2 C3 C4 1.8(3) . . . . ?
C7 C6 C5 C4 1.6(4) . . . . ?
C7 C6 C5 C8 -177.6(2) . . . . ?
C53 N3 C33 N4 -154.9(2) . . . . ?
C53 N3 C33 C34 30.5(3) . . . . ?
C53 C54 C55 C56 -2.0(4) . . . . ?
C53 C54 C62 C63 109.4(3) . . . . ?
C53 C54 C62 C64 -128.7(3) . . . . ?
C53 C58 C57 C56 -1.8(4) . . . . ?
C54 C53 C58 C59 179.2(2) . . . . ?
C54 C53 C58 C57 -0.9(3) . . . . ?
C54 C55 C56 C57 -0.5(4) . . . . ?
C9 N2 C1 N1 172.5(2) . . . . ?
C9 N2 C1 C2 -3.1(4) . . . . ?
C9 C10 C11 C12 0.6(4) . . . . ?
C9 C10 C18 C20 -113.1(3) . . . . ?
C9 C10 C18 C19 122.2(2) . . . . ?
C9 C14 C15 C16 135.2(7) . . . . ?
C9 C14 C15 C17 -88.5(10) . . . . ?
C9 C14 C15 C16B -121.6(7) . . . . ?
C9 C14 C15 C17B 118.3(8) . . . . ?
C23 C22 C30 C31 56.3(3) . . . . ?
C23 C22 C30 C32 -66.1(3) . . . . ?
C23 C22 C21 N1 179.6(2) . . . . ?
C23 C22 C21 C26 -2.2(3) . . . . ?
C30 C22 C23 C24 -177.5(2) . . . . ?
C30 C22 C21 N1 -1.9(3) . . . . ?
C30 C22 C21 C26 176.3(2) . . . . ?
C13 C12 C11 C10 1.8(4) . . . . ?
C13 C14 C15 C16 -46.6(7) . . . . ?
C13 C14 C15 C17 89.7(10) . . . . ?
C13 C14 C15 C16B 56.6(7) . . . . ?
C13 C14 C15 C17B -63.5(8) . . . . ?
C10 C9 C14 C13 4.4(3) . . . . ?
C10 C9 C14 C15 -177.4(2) . . . . ?
C26 C25 C24 C23 -0.7(4) . . . . ?
C27 C26 C25 C24 178.7(2) . . . . ?
C27 C26 C21 N1 1.1(3) . . . . ?
C27 C26 C21 C22 -177.1(2) . . . . ?
C12 C13 C14 C9 -1.9(4) . . . . ?
C12 C13 C14 C15 179.9(2) . . . . ?
C25 C26 C27 C28 -70.7(3) . . . . ?
C25 C26 C27 C29 51.9(3) . . . . ?
C25 C26 C21 N1 -179.9(2) . . . . ?
C25 C26 C21 C22 1.9(3) . . . . ?
C46 C45 C44 C43 -0.8(4) . . . . ?
C46 C41 C42 C50 -176.5(2) . . . . ?
C46 C41 C42 C43 0.4(4) . . . . ?
C11 C10 C18 C20 66.7(3) . . . . ?
C11 C10 C18 C19 -57.9(3) . . . . ?
C45 C46 C41 N4 -174.1(2) . . . . ?
C45 C46 C41 C42 -1.5(4) . . . . ?
C45 C46 C47 C48 101.4(3) . . . . ?
C45 C46 C47 C49 -23.6(4) . . . . ?
C45 C44 C43 C42 -0.3(4) . . . . ?
C41 N4 C33 N3 -170.6(2) . . . . ?
C41 N4 C33 C34 3.4(4) . . . . ?
C41 C46 C45 C44 1.6(4) . . . . ?
C41 C46 C47 C48 -75.3(3) . . . . ?
C41 C46 C47 C49 159.6(2) . . . . ?
C60 C59 C58 C53 128.9(2) . . . . ?
C60 C59 C58 C57 -51.0(3) . . . . ?
C59 C58 C57 C56 178.2(2) . . . . ?
C21 N1 C1 N2 159.6(2) . . . . ?
C21 N1 C1 C2 -24.4(3) . . . . ?
C21 C22 C23 C24 1.0(4) . . . . ?
C21 C22 C30 C31 -122.2(2) . . . . ?
C21 C22 C30 C32 115.4(2) . . . . ?
C21 C26 C27 C28 108.3(3) . . . . ?
C21 C26 C27 C29 -129.0(2) . . . . ?
C21 C26 C25 C24 -0.4(4) . . . . ?
C44 C43 C42 C41 0.5(4) . . . . ?
C44 C43 C42 C50 177.5(2) . . . . ?
C18 C10 C11 C12 -179.3(2) . . . . ?
C14 C9 C10 C11 -3.7(3) . . . . ?
C14 C9 C10 C18 176.2(2) . . . . ?
C14 C13 C12 C11 -1.2(4) . . . . ?
C58 C53 C54 C55 2.7(3) . . . . ?
C58 C53 C54 C62 -175.1(2) . . . . ?
C40 C37 C36 C35 177.7(2) . . . . ?
C40 C37 C38 C39 -179.6(2) . . . . ?
C8 C5 C4 C3 178.0(2) . . . . ?
C55 C54 C62 C63 -68.5(3) . . . . ?
C55 C54 C62 C64 53.4(3) . . . . ?
C55 C56 C57 C58 2.5(4) . . . . ?
C47 C46 C45 C44 -175.2(2) . . . . ?
C47 C46 C41 N4 2.7(3) . . . . ?
C47 C46 C41 C42 175.4(2) . . . . ?
C51 C50 C42 C41 -122.1(3) . . . . ?
C51 C50 C42 C43 61.1(3) . . . . ?
C61 C59 C58 C53 -109.0(3) . . . . ?
C61 C59 C58 C57 71.1(3) . . . . ?
C62 C54 C55 C56 175.9(2) . . . . ?
C52 C50 C42 C41 115.1(3) . . . . ?
C52 C50 C42 C43 -61.8(3) . . . . ?
C65 O1 C67 C68 -167.7(4) . . . . ?
C67 O1 C65 C66 -177.5(4) . . . . ?

loop_
_exptl_oxdiff_crystal_face_indexfrac_h
_exptl_oxdiff_crystal_face_indexfrac_k
_exptl_oxdiff_crystal_face_indexfrac_l
_exptl_oxdiff_crystal_face_x
_exptl_oxdiff_crystal_face_y
_exptl_oxdiff_crystal_face_z
-2.8502 -2.6866 -9.3320 -0.9916 0.1289 -0.0090
-0.6547 -10.5501 -4.2646 -0.6871 -0.7265 -0.0091
-2.7218 7.9434 7.8058 0.5587 0.5868 0.5861
0.3298 -11.3742 -1.4630 -0.4290 -0.9033 -0.0091
2.5000 10.4377 -2.4547 0.3723 0.7893 -0.4882
5.6082 1.1144 -7.5349 -0.0035 0.0097 -0.9999
0.3674 -9.5939 6.3101 0.1775 -0.9412 0.2875
2.7570 -7.3807 6.6248 0.4786 -0.8780 -0.0093
-2.7570 7.3807 -6.6248 -0.4786 0.8780 0.0093
3.1259 -4.3300 8.3325 0.7265 -0.6871 -0.0094
0.0621 -4.2883 10.9427 0.6426 -0.6047 0.4706
-4.1636 4.0464 -6.6850 -0.7104 0.6732 0.2053
-5.6112 -0.9499 7.5580 0.0100 0.0032 0.9999
2.4304 6.0016 8.2636 0.9829 0.1839 -0.0095
3.8792 -1.9301 -10.4876 -0.4583 -0.0897 -0.8842
1.6739 8.7112 6.5175 0.8780 0.4786 -0.0094
-3.8826 -9.1442 0.9642 -0.5584 -0.5868 0.5864
-0.2259 11.3931 1.3251 0.4290 0.9033 -0.0093
-1.1832 11.1029 -1.6129 0.1289 0.9916 -0.0093
-0.7255 -10.8008 3.9450 -0.1228 -0.9343 0.3347
-2.9229 9.4365 -3.1230 -0.1823 0.9709 0.1553
2.0196 -9.7269 4.3998 0.1839 -0.9829 0.0092
5.6622 0.9611 -7.4025 0.0058 -0.0082 -0.9999
6.4410 0.5798 -2.5750 0.4024 -0.1868 -0.8962
